data_8104252
loop_
_publ_author_name
'Mooney-Slater, R.C.L.'

_publ_section_title
;
 An X-ray diffraction study of tetragonal U S2
;
_journal_name_full
;
Zeitschrift fuer Kristallographie, Kristallgeometrie, Kristallphysik, 
Kristallchemie (-144,1977)
;
_journal_page_first 278
_journal_page_last 285
_journal_volume 120
_journal_year 1964
_chemical_formula_sum 'S2 U'
_chemical_name_systematic 'U S2'
_space_group_IT_number 140
_symmetry_space_group_name_Hall '-I 4 2c'
_symmetry_space_group_name_H-M 'I 4/m c m'
_cell_angle_alpha 90
_cell_angle_beta 90
_cell_angle_gamma 90
_cell_formula_units_Z 10
_cell_length_a 10.28
_cell_length_b 10.28
_cell_length_c 6.327
_cell_volume 668.627
_citation_journal_id_ASTM ZEKGAX
_cod_data_source_file Mooney-Slater_ZEKGAX_1964_1536.cif
_cod_data_source_block S2U1
_cod_original_cell_volume 668.6272
_cod_original_formula_sum 'S2 U1'
_cod_database_code 8104252

loop_
_symmetry_equiv_pos_as_xyz
x,y,z
-y,x,z
-x,-y,z
y,-x,z
x,-y,-z+1/2
y,x,-z+1/2
-x,y,-z+1/2
-y,-x,-z+1/2
-x,-y,-z
y,-x,-z
x,y,-z
-y,x,-z
-x,y,z-1/2
-y,-x,z-1/2
x,-y,z-1/2
y,x,z-1/2
x+1/2,y+1/2,z+1/2
-y+1/2,x+1/2,z+1/2
-x+1/2,-y+1/2,z+1/2
y+1/2,-x+1/2,z+1/2
x+1/2,-y+1/2,-z+1
y+1/2,x+1/2,-z+1
-x+1/2,y+1/2,-z+1
-y+1/2,-x+1/2,-z+1
-x+1/2,-y+1/2,-z+1/2
y+1/2,-x+1/2,-z+1/2
x+1/2,y+1/2,-z+1/2
-y+1/2,x+1/2,-z+1/2
-x+1/2,y+1/2,z
-y+1/2,-x+1/2,z
x+1/2,-y+1/2,z
y+1/2,x+1/2,z

loop_
_atom_site_label
_atom_site_type_symbol
_atom_site_fract_x
_atom_site_fract_y
_atom_site_fract_z
_atom_site_occupancy
_atom_site_U_iso_or_equiv
U2 U+4 0.157 0.657 0 1 0.0
U1 U+4 0 0 0.25 0.5 0.0
S2 S-2 0.078 0.212 0 1 0.0
S1 S-2 0 0.5 0.25 1 0.0
